data_8106585
loop_
_publ_author_name
'Wang, Yan-Bin'

_publ_section_title
;
 Crystal structure of
 1-(3-((5-bromo-2-hydroxybenzylidene)amino)phenyl)ethanone O-benzyl oxime,
 C22H19BrN2O2
;
_journal_issue 3
_journal_name_full 'Zeitschrift f\"ur Kristallographie - New Crystal Structures'
_journal_page_first 503
_journal_page_last 504
_journal_paper_doi 10.1515/ncrs-2016-0346
_journal_volume 232
_journal_year 2017
_chemical_formula_moiety 'C22 H19 Br N2 O2'
_chemical_formula_sum 'C22 H19 Br N2 O2'
_chemical_formula_weight 423.30
_space_group_IT_number 14
_space_group_name_Hall '-P 2ybc'
_space_group_name_H-M_alt 'P 1 21/c 1'
_symmetry_cell_setting monoclinic
_symmetry_space_group_name_Hall '-P 2ybc'
_symmetry_space_group_name_H-M 'P 1 21/c 1'
_atom_sites_solution_hydrogens geom
_atom_sites_solution_primary direct
_atom_sites_solution_secondary difmap
_cell_angle_alpha 90.00
_cell_angle_beta 96.1620(10)
_cell_angle_gamma 90.00
_cell_formula_units_Z 4
_cell_length_a 18.4760(16)
_cell_length_b 4.8400(3)
_cell_length_c 21.6410(18)
_cell_measurement_reflns_used 1410
_cell_measurement_temperature 298(2)
_cell_measurement_theta_max 20.078
_cell_measurement_theta_min 2.757
_cell_volume 1924.0(3)
_computing_cell_refinement 'Bruker SMART'
_computing_data_collection 'Bruker SMART'
_computing_data_reduction 'Bruker SAINT'
_computing_molecular_graphics 'Bruker SHELXTL'
_computing_publication_material 'Bruker SHELXTL'
_computing_structure_refinement 'SHELXL-97 (Sheldrick, 1997)'
_computing_structure_solution 'SHELXS-97 (Sheldrick, 1990)'
_diffrn_ambient_temperature 298(2)
_diffrn_measured_fraction_theta_full 0.998
_diffrn_measured_fraction_theta_max 0.998
_diffrn_measurement_device_type 'CCD area detector'
_diffrn_measurement_method 'phi and omega scans'
_diffrn_radiation_monochromator graphite
_diffrn_radiation_source 'fine-focus sealed tube'
_diffrn_radiation_type MoK\a
_diffrn_radiation_wavelength 0.71073
_diffrn_reflns_av_R_equivalents 0.0777
_diffrn_reflns_av_sigmaI/netI 0.1344
_diffrn_reflns_limit_h_max 17
_diffrn_reflns_limit_h_min -21
_diffrn_reflns_limit_k_max 5
_diffrn_reflns_limit_k_min -5
_diffrn_reflns_limit_l_max 24
_diffrn_reflns_limit_l_min -25
_diffrn_reflns_number 9013
_diffrn_reflns_theta_full 25.02
_diffrn_reflns_theta_max 25.02
_diffrn_reflns_theta_min 2.76
_exptl_absorpt_coefficient_mu 2.156
_exptl_absorpt_correction_T_max 0.7523
_exptl_absorpt_correction_T_min 0.4438
_exptl_absorpt_correction_type multi-scan
_exptl_absorpt_process_details sadabs
_exptl_crystal_colour orange-red
_exptl_crystal_density_diffrn 1.461
_exptl_crystal_density_method 'not measured'
_exptl_crystal_description prismatical
_exptl_crystal_F_000 864
_exptl_crystal_size_max 0.45
_exptl_crystal_size_mid 0.16
_exptl_crystal_size_min 0.14
_refine_diff_density_max 0.512
_refine_diff_density_min -0.428
_refine_diff_density_rms 0.066
_refine_ls_extinction_method none
_refine_ls_goodness_of_fit_ref 1.036
_refine_ls_hydrogen_treatment mixed
_refine_ls_matrix_type full
_refine_ls_number_parameters 245
_refine_ls_number_reflns 3385
_refine_ls_number_restraints 0
_refine_ls_restrained_S_all 1.036
_refine_ls_R_factor_all 0.1368
_refine_ls_R_factor_gt 0.0542
_refine_ls_shift/su_max 0.000
_refine_ls_shift/su_mean 0.000
_refine_ls_structure_factor_coef Fsqd
_refine_ls_weighting_details 'calc w=1/[\s^2^(Fo^2^)+(0.0003P)^2^+0.6352P] where P=(Fo^2^+2Fc^2^)/3'
_refine_ls_weighting_scheme calc
_refine_ls_wR_factor_gt 0.1258
_refine_ls_wR_factor_ref 0.1719
_reflns_number_gt 1637
_reflns_number_total 3385
_reflns_threshold_expression >2sigma(I)
_cod_data_source_file suppl_ncrs-2016-0346_suppl.cif
_cod_data_source_block a
_cod_depositor_comments
;
The following automatic conversions were performed:

data item '_symmetry_cell_setting' value 'Monoclinic' was changed to
'monoclinic' in accordance with the built-in table derived from the
CIF Core dictionary named 'cif_core.dic' version 2.4.5 last updated
on 2014-11-21.

Automatic conversion script
Id: cif_fix_values 8738 2021-04-28 16:35:53Z antanas 
;
_cod_original_sg_symbol_H-M P2(1)/c
_cod_database_code 8106585

loop_
_symmetry_equiv_pos_as_xyz
'x, y, z'
'-x, y+1/2, -z+1/2'
'-x, -y, -z'
'x, -y-1/2, z-1/2'

loop_
_atom_site_label
_atom_site_type_symbol
_atom_site_fract_x
_atom_site_fract_y
_atom_site_fract_z
_atom_site_U_iso_or_equiv
_atom_site_adp_type
_atom_site_occupancy
_atom_site_symmetry_multiplicity
_atom_site_calc_flag
_atom_site_refinement_flags
_atom_site_disorder_assembly
_atom_site_disorder_group
N1 N 0.1967(2) -0.3033(9) 0.48276(19) 0.0460(12) Uani 1 1 d . . .
N2 N 0.3880(3) 0.3823(10) 0.4277(2) 0.0492(12) Uani 1 1 d . . .
O1 O 0.1386(2) -0.4843(8) 0.48751(16) 0.0557(11) Uani 1 1 d . . .
O2 O 0.4651(2) 0.5419(10) 0.33787(18) 0.0675(13) Uani 1 1 d . . .
H2 H 0.4556 0.4535 0.3683 0.101 Uiso 1 1 calc R . .
Br1 Br 0.20930(4) 1.25505(15) 0.24170(3) 0.0826(4) Uani 1 1 d . . .
C1 C 0.2174(3) -0.3982(15) 0.5955(2) 0.0679(19) Uani 1 1 d . . .
H1A H 0.1675 -0.4576 0.5914 0.102 Uiso 1 1 calc R . .
H1B H 0.2251 -0.2665 0.6287 0.102 Uiso 1 1 calc R . .
H1C H 0.2486 -0.5547 0.6045 0.102 Uiso 1 1 calc R . .
C2 C 0.2342(3) -0.2663(11) 0.5359(2) 0.0423(13) Uani 1 1 d . . .
C3 C 0.3001(3) -0.0926(11) 0.5346(2) 0.0395(13) Uani 1 1 d . . .
C4 C 0.3099(3) 0.0779(11) 0.4837(2) 0.0414(13) Uani 1 1 d . . .
H4 H 0.2722 0.0975 0.4519 0.050 Uiso 1 1 calc R . .
C5 C 0.3751(3) 0.2180(11) 0.4801(2) 0.0455(14) Uani 1 1 d . . .
C6 C 0.4307(3) 0.1904(13) 0.5278(3) 0.0625(17) Uani 1 1 d . . .
H6 H 0.4751 0.2771 0.5251 0.075 Uiso 1 1 calc R . .
C7 C 0.4203(4) 0.0350(15) 0.5793(3) 0.074(2) Uani 1 1 d . . .
H7 H 0.4567 0.0277 0.6124 0.088 Uiso 1 1 calc R . .
C8 C 0.3563(3) -0.1108(13) 0.5825(3) 0.0582(17) Uani 1 1 d . . .
H8 H 0.3510 -0.2214 0.6168 0.070 Uiso 1 1 calc R . .
C9 C 0.3358(3) 0.5265(11) 0.4010(2) 0.0454(14) Uani 1 1 d . . .
H9 H 0.2911 0.5215 0.4170 0.054 Uiso 1 1 calc R . .
C10 C 0.3430(3) 0.6999(11) 0.3464(2) 0.0442(14) Uani 1 1 d . . .
C11 C 0.4070(3) 0.7040(13) 0.3173(3) 0.0542(16) Uani 1 1 d . . .
C12 C 0.4114(4) 0.8727(16) 0.2660(3) 0.068(2) Uani 1 1 d . . .
H12 H 0.4537 0.8739 0.2462 0.081 Uiso 1 1 calc R . .
C13 C 0.3538(4) 1.0376(14) 0.2443(3) 0.0668(19) Uani 1 1 d . . .
H13 H 0.3579 1.1527 0.2104 0.080 Uiso 1 1 calc R . .
C14 C 0.2893(4) 1.0352(13) 0.2722(2) 0.0583(17) Uani 1 1 d . . .
C15 C 0.2858(3) 0.8683(13) 0.3237(2) 0.0529(16) Uani 1 1 d . . .
H15 H 0.2437 0.8694 0.3437 0.063 Uiso 1 1 calc R . .
C16 C 0.1068(3) -0.5483(13) 0.4253(3) 0.0572(16) Uani 1 1 d . . .
H16A H 0.0798 -0.7197 0.4264 0.069 Uiso 1 1 calc R . .
H16B H 0.1457 -0.5781 0.3993 0.069 Uiso 1 1 calc R . .
C17 C 0.0570(3) -0.3295(11) 0.3961(3) 0.0471(15) Uani 1 1 d . . .
C18 C -0.0021(3) -0.2426(13) 0.4251(3) 0.0680(18) Uani 1 1 d . . .
H18 H -0.0097 -0.3181 0.4634 0.082 Uiso 1 1 calc R . .
C19 C -0.0500(4) -0.0469(15) 0.3987(3) 0.074(2) Uani 1 1 d . . .
H19 H -0.0900 0.0065 0.4185 0.089 Uiso 1 1 calc R . .
C20 C -0.0379(4) 0.0687(15) 0.3426(3) 0.0695(19) Uani 1 1 d . . .
H20 H -0.0696 0.2022 0.3245 0.083 Uiso 1 1 calc R . .
C21 C 0.0203(4) -0.0121(15) 0.3135(3) 0.072(2) Uani 1 1 d . . .
H21 H 0.0282 0.0654 0.2754 0.087 Uiso 1 1 calc R . .
C22 C 0.0677(3) -0.2091(13) 0.3405(3) 0.0608(17) Uani 1 1 d . . .
H22 H 0.1077 -0.2612 0.3205 0.073 Uiso 1 1 calc R . .

loop_
_atom_site_aniso_label
_atom_site_aniso_U_11
_atom_site_aniso_U_22
_atom_site_aniso_U_33
_atom_site_aniso_U_23
_atom_site_aniso_U_13
_atom_site_aniso_U_12
N1 0.038(3) 0.044(3) 0.057(3) 0.004(2) 0.010(2) -0.008(2)
N2 0.050(3) 0.044(3) 0.055(3) -0.002(2) 0.013(2) -0.003(3)
O1 0.051(3) 0.061(3) 0.055(2) 0.008(2) 0.0060(19) -0.014(2)
O2 0.050(3) 0.091(4) 0.065(3) -0.009(2) 0.023(2) -0.012(3)
Br1 0.1224(7) 0.0652(6) 0.0579(4) -0.0015(4) -0.0004(4) 0.0127(5)
C1 0.068(4) 0.083(5) 0.053(4) 0.021(3) 0.010(3) -0.004(4)
C2 0.041(3) 0.044(4) 0.042(3) 0.003(3) 0.005(2) 0.007(3)
C3 0.041(3) 0.041(4) 0.036(3) -0.002(2) 0.002(2) 0.002(3)
C4 0.042(3) 0.041(4) 0.042(3) -0.004(3) 0.006(2) -0.001(3)
C5 0.045(4) 0.039(4) 0.052(3) -0.004(3) 0.008(3) -0.001(3)
C6 0.043(4) 0.060(5) 0.082(4) 0.005(4) -0.005(3) -0.010(3)
C7 0.060(4) 0.076(5) 0.077(4) 0.021(4) -0.029(4) -0.021(4)
C8 0.062(4) 0.055(4) 0.055(3) 0.007(3) -0.007(3) -0.011(3)
C9 0.056(4) 0.033(4) 0.049(3) -0.009(3) 0.019(3) -0.014(3)
C10 0.048(4) 0.044(4) 0.042(3) -0.011(3) 0.012(3) -0.012(3)
C11 0.054(4) 0.064(5) 0.047(3) -0.015(3) 0.012(3) -0.017(3)
C12 0.077(5) 0.084(6) 0.047(4) -0.008(3) 0.024(4) -0.029(4)
C13 0.088(5) 0.066(5) 0.047(4) -0.001(3) 0.010(4) -0.025(4)
C14 0.090(5) 0.046(4) 0.038(3) -0.010(3) 0.002(3) -0.019(3)
C15 0.061(4) 0.051(4) 0.048(3) -0.011(3) 0.013(3) -0.011(3)
C16 0.057(4) 0.052(4) 0.062(4) -0.009(3) 0.000(3) -0.010(3)
C17 0.045(4) 0.041(4) 0.052(3) -0.002(3) -0.006(3) -0.013(3)
C18 0.063(4) 0.064(5) 0.081(4) 0.015(4) 0.022(4) 0.000(4)
C19 0.064(5) 0.067(5) 0.093(5) 0.013(4) 0.013(4) 0.010(4)
C20 0.062(5) 0.063(5) 0.076(5) 0.005(4) -0.024(4) 0.000(4)
C21 0.107(6) 0.067(5) 0.040(3) -0.001(3) -0.005(4) -0.008(4)
C22 0.063(4) 0.069(5) 0.051(4) -0.008(3) 0.009(3) -0.008(4)

loop_
_atom_type_symbol
_atom_type_description
_atom_type_scat_dispersion_real
_atom_type_scat_dispersion_imag
_atom_type_scat_source
C C 0.0033 0.0016 'International Tables Vol C Tables 4.2.6.8 and 6.1.1.4'
H H 0.0000 0.0000 'International Tables Vol C Tables 4.2.6.8 and 6.1.1.4'
O O 0.0106 0.0060 'International Tables Vol C Tables 4.2.6.8 and 6.1.1.4'
N N 0.0061 0.0033 'International Tables Vol C Tables 4.2.6.8 and 6.1.1.4'
Br Br -0.2901 2.4595 'International Tables Vol C Tables 4.2.6.8 and 6.1.1.4'

loop_
_geom_angle_atom_site_label_1
_geom_angle_atom_site_label_2
_geom_angle_atom_site_label_3
_geom_angle
_geom_angle_site_symmetry_1
_geom_angle_site_symmetry_3
C2 N1 O1 111.4(4) . .
C9 N2 C5 118.8(5) . .
N1 O1 C16 107.7(4) . .
C11 O2 H2 109.5 . .
C2 C1 H1A 109.5 . .
C2 C1 H1B 109.5 . .
H1A C1 H1B 109.5 . .
C2 C1 H1C 109.5 . .
H1A C1 H1C 109.5 . .
H1B C1 H1C 109.5 . .
N1 C2 C3 115.3(4) . .
N1 C2 C1 124.5(5) . .
C3 C2 C1 120.2(5) . .
C8 C3 C4 118.2(5) . .
C8 C3 C2 120.1(5) . .
C4 C3 C2 121.6(5) . .
C5 C4 C3 121.1(5) . .
C5 C4 H4 119.5 . .
C3 C4 H4 119.5 . .
C6 C5 C4 119.3(5) . .
C6 C5 N2 118.3(5) . .
C4 C5 N2 122.4(5) . .
C7 C6 C5 120.1(6) . .
C7 C6 H6 119.9 . .
C5 C6 H6 119.9 . .
C6 C7 C8 120.8(6) . .
C6 C7 H7 119.6 . .
C8 C7 H7 119.6 . .
C7 C8 C3 120.4(5) . .
C7 C8 H8 119.8 . .
C3 C8 H8 119.8 . .
N2 C9 C10 123.3(5) . .
N2 C9 H9 118.4 . .
C10 C9 H9 118.4 . .
C15 C10 C11 118.9(5) . .
C15 C10 C9 119.5(5) . .
C11 C10 C9 121.6(6) . .
O2 C11 C12 119.2(6) . .
O2 C11 C10 121.3(5) . .
C12 C11 C10 119.5(6) . .
C13 C12 C11 120.5(6) . .
C13 C12 H12 119.8 . .
C11 C12 H12 119.8 . .
C12 C13 C14 120.9(6) . .
C12 C13 H13 119.5 . .
C14 C13 H13 119.5 . .
C15 C14 C13 118.0(6) . .
C15 C14 Br1 120.7(5) . .
C13 C14 Br1 121.3(5) . .
C10 C15 C14 122.1(6) . .
C10 C15 H15 119.0 . .
C14 C15 H15 119.0 . .
O1 C16 C17 114.4(5) . .
O1 C16 H16A 108.7 . .
C17 C16 H16A 108.7 . .
O1 C16 H16B 108.7 . .
C17 C16 H16B 108.7 . .
H16A C16 H16B 107.6 . .
C22 C17 C18 117.7(6) . .
C22 C17 C16 122.1(6) . .
C18 C17 C16 120.2(5) . .
C19 C18 C17 121.6(6) . .
C19 C18 H18 119.2 . .
C17 C18 H18 119.2 . .
C20 C19 C18 119.2(7) . .
C20 C19 H19 120.4 . .
C18 C19 H19 120.4 . .
C21 C20 C19 120.2(7) . .
C21 C20 H20 119.9 . .
C19 C20 H20 119.9 . .
C20 C21 C22 119.9(6) . .
C20 C21 H21 120.0 . .
C22 C21 H21 120.0 . .
C17 C22 C21 121.3(6) . .
C17 C22 H22 119.3 . .
C21 C22 H22 119.3 . .

loop_
_geom_bond_atom_site_label_1
_geom_bond_atom_site_label_2
_geom_bond_distance
_geom_bond_site_symmetry_2
N1 C2 1.289(6) .
N1 O1 1.398(5) .
N2 C9 1.277(7) .
N2 C5 1.426(7) .
O1 C16 1.443(6) .
O2 C11 1.365(7) .
O2 H2 0.8200 .
Br1 C14 1.882(7) .
C1 C2 1.503(7) .
C1 H1A 0.9600 .
C1 H1B 0.9600 .
C1 H1C 0.9600 .
C2 C3 1.481(7) .
C3 C8 1.389(7) .
C3 C4 1.403(7) .
C4 C5 1.392(7) .
C4 H4 0.9300 .
C5 C6 1.383(7) .
C6 C7 1.374(8) .
C6 H6 0.9300 .
C7 C8 1.385(8) .
C7 H7 0.9300 .
C8 H8 0.9300 .
C9 C10 1.467(7) .
C9 H9 0.9300 .
C10 C15 1.382(8) .
C10 C11 1.398(7) .
C11 C12 1.388(9) .
C12 C13 1.372(9) .
C12 H12 0.9300 .
C13 C14 1.395(8) .
C13 H13 0.9300 .
C14 C15 1.383(8) .
C15 H15 0.9300 .
C16 C17 1.498(8) .
C16 H16A 0.9700 .
C16 H16B 0.9700 .
C17 C22 1.371(8) .
C17 C18 1.383(8) .
C18 C19 1.378(8) .
C18 H18 0.9300 .
C19 C20 1.377(9) .
C19 H19 0.9300 .
C20 C21 1.362(9) .
C20 H20 0.9300 .
C21 C22 1.381(9) .
C21 H21 0.9300 .
C22 H22 0.9300 .

loop_
_geom_torsion_atom_site_label_1
_geom_torsion_atom_site_label_2
_geom_torsion_atom_site_label_3
_geom_torsion_atom_site_label_4
_geom_torsion
_geom_torsion_site_symmetry_1
_geom_torsion_site_symmetry_2
_geom_torsion_site_symmetry_3
_geom_torsion_site_symmetry_4
C2 N1 O1 C16 -171.1(4) . . . .
O1 N1 C2 C3 175.9(4) . . . .
O1 N1 C2 C1 -0.6(7) . . . .
N1 C2 C3 C8 -158.8(5) . . . .
C1 C2 C3 C8 17.9(8) . . . .
N1 C2 C3 C4 16.5(8) . . . .
C1 C2 C3 C4 -166.8(5) . . . .
C8 C3 C4 C5 2.1(8) . . . .
C2 C3 C4 C5 -173.2(5) . . . .
C3 C4 C5 C6 -0.6(8) . . . .
C3 C4 C5 N2 177.0(5) . . . .
C9 N2 C5 C6 -144.3(5) . . . .
C9 N2 C5 C4 38.0(8) . . . .
C4 C5 C6 C7 -2.6(9) . . . .
N2 C5 C6 C7 179.7(6) . . . .
C5 C6 C7 C8 4.4(10) . . . .
C6 C7 C8 C3 -2.8(10) . . . .
C4 C3 C8 C7 -0.4(9) . . . .
C2 C3 C8 C7 175.0(6) . . . .
C5 N2 C9 C10 -179.2(5) . . . .
N2 C9 C10 C15 -174.3(5) . . . .
N2 C9 C10 C11 4.2(8) . . . .
C15 C10 C11 O2 180.0(5) . . . .
C9 C10 C11 O2 1.5(8) . . . .
C15 C10 C11 C12 -1.1(8) . . . .
C9 C10 C11 C12 -179.6(5) . . . .
O2 C11 C12 C13 179.9(6) . . . .
C10 C11 C12 C13 0.9(9) . . . .
C11 C12 C13 C14 -1.4(10) . . . .
C12 C13 C14 C15 2.0(9) . . . .
C12 C13 C14 Br1 -178.7(5) . . . .
C11 C10 C15 C14 1.7(8) . . . .
C9 C10 C15 C14 -179.7(5) . . . .
C13 C14 C15 C10 -2.2(8) . . . .
Br1 C14 C15 C10 178.5(4) . . . .
N1 O1 C16 C17 -79.5(5) . . . .
O1 C16 C17 C22 123.5(6) . . . .
O1 C16 C17 C18 -56.6(7) . . . .
C22 C17 C18 C19 1.6(9) . . . .
C16 C17 C18 C19 -178.3(6) . . . .
C17 C18 C19 C20 -1.2(11) . . . .
C18 C19 C20 C21 0.6(11) . . . .
C19 C20 C21 C22 -0.4(10) . . . .
C18 C17 C22 C21 -1.4(9) . . . .
C16 C17 C22 C21 178.5(6) . . . .
C20 C21 C22 C17 0.9(10) . . . .
